data_7209936
loop_
_publ_author_name
'Seaton, Colin C.'
'Munshi, Tasnim'
'Williams, Sara E.'
'Scowen, Ian J.'

_publ_section_title
;
 Multi-component crystals of 4-phenylpyridine: challenging the boundaries
 between co-crystal and organic salt formation with insight into
 solid-state proton transfer
;
_journal_issue 26
_journal_name_full CrystEngComm
_journal_page_first 5250
_journal_paper_doi 10.1039/c3ce40499d
_journal_volume 15
_journal_year 2013
_chemical_formula_moiety 'C7 H3 N2 O6, C7 H4 N2 O6, C11 H10 N'
_chemical_formula_sum 'C25 H17 N5 O12'
_chemical_formula_weight 579.44
_chemical_name_common '4-phenylpyridinium 3,5-dinitrobenzoate 3,5-dinitrobenzoic acid'
_chemical_name_systematic
;
4-phenylpyridinium 3,5-dinitrobenzoate 3,5-dinitrobenzoic acid
;
_space_group_IT_number 2
_symmetry_cell_setting triclinic
_symmetry_space_group_name_Hall '-P 1'
_symmetry_space_group_name_H-M 'P -1'
_atom_sites_solution_hydrogens geom
_atom_sites_solution_primary direct
_atom_sites_solution_secondary difmap
_audit_creation_method SHELXL-97
_cell_angle_alpha 88.676(7)
_cell_angle_beta 76.576(7)
_cell_angle_gamma 64.447(9)
_cell_formula_units_Z 2
_cell_length_a 9.5861(9)
_cell_length_b 10.1179(9)
_cell_length_c 14.4262(11)
_cell_measurement_reflns_used 3039
_cell_measurement_temperature 100(2)
_cell_measurement_theta_max 28.4190
_cell_measurement_theta_min 3.0704
_cell_volume 1223.1(2)
_computing_cell_refinement
;
CrysAlisPro, Oxford Diffraction Ltd.,
Version 1.171.33.31 (release 08-01-2009 CrysAlis171 .NET)
(compiled Jan 8 2009,16:24:04)
;
_computing_data_collection
;
CrysAlisPro, Oxford Diffraction Ltd.,
Version 1.171.33.31 (release 08-01-2009 CrysAlis171 .NET)
(compiled Jan 8 2009,16:24:04)
;
_computing_data_reduction
;
CrysAlisPro, Oxford Diffraction Ltd.,
Version 1.171.33.31 (release 08-01-2009 CrysAlis171 .NET)
(compiled Jan 8 2009,16:24:04)
;
_computing_structure_refinement 'SHELXL-97 (Sheldrick, 1997)'
_computing_structure_solution 'SHELXS-97 (Sheldrick, 1990)'
_diffrn_ambient_temperature 100(2)
_diffrn_detector_area_resol_mean 8.3367
_diffrn_measured_fraction_theta_full 0.990
_diffrn_measured_fraction_theta_max 0.865
_diffrn_measurement_device_type
;
'Goniometer KM4/Xcalibur, detector: Sapphire2 (large Be window)'
;
_diffrn_measurement_method '\w scans'
_diffrn_radiation_monochromator graphite
_diffrn_radiation_source 'Enhance (Mo) X-ray Source'
_diffrn_radiation_type MoK\a
_diffrn_radiation_wavelength 0.71073
_diffrn_reflns_av_R_equivalents 0.0283
_diffrn_reflns_av_sigmaI/netI 0.0739
_diffrn_reflns_limit_h_max 12
_diffrn_reflns_limit_h_min -12
_diffrn_reflns_limit_k_max 7
_diffrn_reflns_limit_k_min -13
_diffrn_reflns_limit_l_max 18
_diffrn_reflns_limit_l_min -18
_diffrn_reflns_number 7640
_diffrn_reflns_theta_full 26.32
_diffrn_reflns_theta_max 28.46
_diffrn_reflns_theta_min 3.07
_exptl_absorpt_coefficient_mu 0.129
_exptl_absorpt_correction_T_max 1.00000
_exptl_absorpt_correction_T_min 0.80539
_exptl_absorpt_correction_type multi-scan
_exptl_absorpt_process_details
;
CrysAlis RED, Oxford Diffraction Ltd.,
Version 1.171.33.31 (release 08-01-2009 CrysAlis171 .NET)
(compiled Jan 8 2009,16:24:04)
Empirical absorption correction using spherical harmonics,
implemented in SCALE3 ABSPACK scaling algorithm.
;
_exptl_crystal_colour colourless
_exptl_crystal_density_diffrn 1.573
_exptl_crystal_density_method 'not measured'
_exptl_crystal_description block
_exptl_crystal_F_000 596
_exptl_crystal_size_max 1.2
_exptl_crystal_size_mid 1.0
_exptl_crystal_size_min 0.7
_refine_diff_density_max 0.250
_refine_diff_density_min -0.258
_refine_diff_density_rms 0.050
_refine_ls_extinction_method none
_refine_ls_goodness_of_fit_ref 0.838
_refine_ls_hydrogen_treatment mixed
_refine_ls_matrix_type full
_refine_ls_number_parameters 447
_refine_ls_number_reflns 5340
_refine_ls_number_restraints 0
_refine_ls_restrained_S_all 0.838
_refine_ls_R_factor_all 0.0721
_refine_ls_R_factor_gt 0.0374
_refine_ls_shift/su_max 0.001
_refine_ls_shift/su_mean 0.000
_refine_ls_structure_factor_coef Fsqd
_refine_ls_weighting_details 'calc w=1/[\s^2^(Fo^2^)+(0.0330P)^2^+0.0000P] where P=(Fo^2^+2Fc^2^)/3'
_refine_ls_weighting_scheme calc
_refine_ls_wR_factor_gt 0.0701
_refine_ls_wR_factor_ref 0.0757
_reflns_number_gt 3272
_reflns_number_total 5340
_reflns_threshold_expression >2sigma(I)
_cod_data_source_file c3ce40499d.txt
_cod_data_source_block 35dnba_4pp
_cod_database_code 7209936

loop_
_symmetry_equiv_pos_as_xyz
'x, y, z'
'-x, -y, -z'

loop_
_atom_site_label
_atom_site_type_symbol
_atom_site_fract_x
_atom_site_fract_y
_atom_site_fract_z
_atom_site_U_iso_or_equiv
_atom_site_adp_type
_atom_site_occupancy
_atom_site_symmetry_multiplicity
_atom_site_calc_flag
O1A O 0.11449(14) 0.58423(13) 0.25299(8) 0.0225(3) Uani 1 1 d
O2A O 0.21833(14) 0.45702(13) 0.37022(8) 0.0238(3) Uani 1 1 d
O3A O -0.12125(15) 0.34121(14) 0.08560(8) 0.0279(3) Uani 1 1 d
O4A O -0.21045(15) 0.19377(14) 0.15952(9) 0.0300(3) Uani 1 1 d
O5A O -0.05377(14) 0.19379(14) 0.55209(8) 0.0243(3) Uani 1 1 d
O6A O -0.19597(14) 0.11814(13) 0.49089(8) 0.0246(3) Uani 1 1 d
N1A N -0.14865(17) 0.27779(15) 0.15643(10) 0.0207(3) Uani 1 1 d
N2A N -0.11375(16) 0.18434(15) 0.48722(10) 0.0193(3) Uani 1 1 d
C1A C 0.13033(19) 0.49041(19) 0.31201(12) 0.0182(4) Uani 1 1 d
C2A C 0.03384(18) 0.40407(17) 0.31613(11) 0.0156(4) Uani 1 1 d
C3A C -0.01873(19) 0.38752(18) 0.23716(12) 0.0164(4) Uani 1 1 d
C4A C -0.10087(19) 0.30313(18) 0.24222(11) 0.0167(4) Uani 1 1 d
C5A C -0.13762(19) 0.23728(18) 0.32331(12) 0.0155(4) Uani 1 1 d
C6A C -0.08390(19) 0.25680(18) 0.40017(11) 0.0154(4) Uani 1 1 d
C7A C 0.00137(19) 0.33788(18) 0.39858(12) 0.0150(4) Uani 1 1 d
O1B O 0.39283(14) 0.56477(13) 0.39639(8) 0.0222(3) Uani 1 1 d
O2B O 0.53947(14) 0.52896(14) 0.24450(9) 0.0261(3) Uani 1 1 d
O3B O 0.84821(16) 0.81793(16) 0.16761(9) 0.0380(4) Uani 1 1 d
O4B O 0.88634(14) 0.92447(13) 0.28138(8) 0.0229(3) Uani 1 1 d
O5B O 0.64931(14) 0.90292(14) 0.60870(8) 0.0257(3) Uani 1 1 d
O6B O 0.47361(14) 0.81717(14) 0.64237(8) 0.0244(3) Uani 1 1 d
N1B N 0.82994(17) 0.85061(16) 0.25193(10) 0.0216(3) Uani 1 1 d
N2B N 0.57764(17) 0.83833(15) 0.58617(10) 0.0189(3) Uani 1 1 d
C1B C 0.5019(2) 0.57604(18) 0.32781(12) 0.0178(4) Uani 1 1 d
C2B C 0.57789(19) 0.66342(18) 0.36153(12) 0.0162(4) Uani 1 1 d
C3B C 0.6700(2) 0.71181(19) 0.29338(12) 0.0171(4) Uani 1 1 d
C4B C 0.73398(19) 0.79733(18) 0.32417(11) 0.0166(4) Uani 1 1 d
C5B C 0.7107(2) 0.83642(18) 0.41937(12) 0.0162(4) Uani 1 1 d
C6B C 0.61629(19) 0.78831(18) 0.48460(11) 0.0160(4) Uani 1 1 d
C7B C 0.5505(2) 0.70207(18) 0.45781(12) 0.0165(4) Uani 1 1 d
N1C N 0.22108(17) 0.77608(17) 0.17630(11) 0.0220(3) Uani 1 1 d
C1C C 0.2239(2) 0.8132(2) 0.08663(13) 0.0232(4) Uani 1 1 d
C2C C 0.2577(2) 0.92793(19) 0.05644(13) 0.0197(4) Uani 1 1 d
C3C C 0.29081(19) 1.00742(18) 0.11931(11) 0.0164(4) Uani 1 1 d
C4C C 0.2837(2) 0.9659(2) 0.21275(13) 0.0209(4) Uani 1 1 d
C5C C 0.2482(2) 0.8513(2) 0.23961(13) 0.0217(4) Uani 1 1 d
C6C C 0.32535(19) 1.13380(18) 0.09107(11) 0.0164(4) Uani 1 1 d
C7C C 0.2721(2) 1.2123(2) 0.01563(13) 0.0244(4) Uani 1 1 d
C8C C 0.2952(3) 1.3361(2) -0.00701(14) 0.0315(5) Uani 1 1 d
C9C C 0.3711(2) 1.3837(2) 0.04513(15) 0.0330(5) Uani 1 1 d
C10C C 0.4264(2) 1.3065(2) 0.11933(14) 0.0277(5) Uani 1 1 d
C11C C 0.4038(2) 1.1824(2) 0.14254(13) 0.0222(4) Uani 1 1 d
H5A H -0.1931(18) 0.1791(18) 0.3250(10) 0.015(4) Uiso 1 1 d
H3B H 0.6852(18) 0.6883(17) 0.2272(11) 0.015(4) Uiso 1 1 d
H7B H 0.4843(18) 0.6741(17) 0.5043(11) 0.011(4) Uiso 1 1 d
H7A H 0.0399(17) 0.3471(16) 0.4527(11) 0.009(4) Uiso 1 1 d
H3A H 0.0045(17) 0.4315(17) 0.1804(11) 0.012(4) Uiso 1 1 d
H2C H 0.266(2) 0.9475(19) -0.0092(13) 0.026(5) Uiso 1 1 d
H1CA H 0.2048(19) 0.7562(19) 0.0432(11) 0.018(5) Uiso 1 1 d
H5C H 0.239(2) 0.8219(19) 0.3041(12) 0.031(5) Uiso 1 1 d
H5B H 0.752(2) 0.8954(19) 0.4385(11) 0.022(5) Uiso 1 1 d
H11C H 0.443(2) 1.131(2) 0.1952(12) 0.029(5) Uiso 1 1 d
H4C H 0.301(2) 1.018(2) 0.2567(12) 0.027(5) Uiso 1 1 d
H10C H 0.481(2) 1.336(2) 0.1582(13) 0.038(6) Uiso 1 1 d
H7C H 0.2141(19) 1.1866(18) -0.0191(11) 0.018(5) Uiso 1 1 d
H1C H 0.195(2) 0.700(2) 0.2012(13) 0.039(6) Uiso 1 1 d
H8C H 0.250(2) 1.390(2) -0.0599(13) 0.041(6) Uiso 1 1 d
H9C H 0.381(2) 1.476(2) 0.0327(13) 0.043(6) Uiso 1 1 d
H2A H 0.319(3) 0.525(3) 0.3756(17) 0.087(9) Uiso 1 1 d

loop_
_atom_site_aniso_label
_atom_site_aniso_U_11
_atom_site_aniso_U_22
_atom_site_aniso_U_33
_atom_site_aniso_U_23
_atom_site_aniso_U_13
_atom_site_aniso_U_12
O1A 0.0247(7) 0.0207(7) 0.0260(7) 0.0050(6) -0.0050(5) -0.0143(6)
O2A 0.0227(7) 0.0273(7) 0.0295(7) 0.0028(6) -0.0110(6) -0.0159(6)
O3A 0.0350(8) 0.0358(8) 0.0193(7) 0.0065(6) -0.0116(6) -0.0190(7)
O4A 0.0408(8) 0.0282(8) 0.0351(8) 0.0035(6) -0.0196(6) -0.0228(7)
O5A 0.0219(7) 0.0341(8) 0.0187(7) 0.0074(6) -0.0096(5) -0.0118(6)
O6A 0.0260(7) 0.0232(7) 0.0285(7) 0.0041(6) -0.0023(5) -0.0165(6)
N1A 0.0204(8) 0.0197(9) 0.0238(9) 0.0003(7) -0.0098(7) -0.0082(7)
N2A 0.0168(8) 0.0173(8) 0.0214(8) 0.0019(6) -0.0024(6) -0.0063(7)
C1A 0.0153(9) 0.0175(9) 0.0192(10) -0.0057(7) 0.0015(7) -0.0075(7)
C2A 0.0124(9) 0.0136(9) 0.0192(9) -0.0018(7) -0.0027(7) -0.0046(7)
C3A 0.0153(9) 0.0142(9) 0.0178(9) 0.0029(7) -0.0034(7) -0.0051(7)
C4A 0.0158(9) 0.0140(9) 0.0178(9) -0.0039(7) -0.0071(7) -0.0026(7)
C5A 0.0149(9) 0.0104(9) 0.0213(9) -0.0015(7) -0.0046(7) -0.0056(7)
C6A 0.0137(9) 0.0141(9) 0.0170(9) 0.0014(7) -0.0022(7) -0.0055(7)
C7A 0.0131(9) 0.0162(9) 0.0152(9) -0.0005(7) -0.0060(7) -0.0047(7)
O1B 0.0212(7) 0.0272(7) 0.0250(7) 0.0000(6) -0.0063(5) -0.0164(6)
O2B 0.0265(7) 0.0297(8) 0.0258(7) -0.0062(6) -0.0067(6) -0.0152(6)
O3B 0.0506(9) 0.0661(11) 0.0173(7) 0.0089(7) -0.0128(6) -0.0419(8)
O4B 0.0220(7) 0.0204(7) 0.0298(7) 0.0014(6) -0.0061(5) -0.0126(6)
O5B 0.0307(7) 0.0313(8) 0.0235(7) -0.0021(6) -0.0107(6) -0.0191(6)
O6B 0.0206(7) 0.0353(8) 0.0180(7) 0.0007(6) -0.0024(5) -0.0140(6)
N1B 0.0210(8) 0.0243(9) 0.0224(9) 0.0052(7) -0.0089(6) -0.0109(7)
N2B 0.0190(8) 0.0193(8) 0.0195(8) -0.0005(6) -0.0082(6) -0.0077(7)
C1B 0.0161(9) 0.0144(9) 0.0230(10) -0.0003(8) -0.0097(8) -0.0042(7)
C2B 0.0138(9) 0.0134(9) 0.0210(9) -0.0008(7) -0.0072(7) -0.0040(7)
C3B 0.0175(9) 0.0187(9) 0.0143(9) -0.0022(7) -0.0057(7) -0.0061(7)
C4B 0.0149(9) 0.0170(9) 0.0176(9) 0.0018(7) -0.0043(7) -0.0066(7)
C5B 0.0134(9) 0.0138(9) 0.0232(10) 0.0012(7) -0.0091(7) -0.0053(7)
C6B 0.0152(9) 0.0169(9) 0.0154(9) -0.0001(7) -0.0075(7) -0.0046(7)
C7B 0.0127(9) 0.0170(9) 0.0195(9) 0.0006(7) -0.0046(7) -0.0059(7)
N1C 0.0196(8) 0.0203(9) 0.0256(9) 0.0027(7) -0.0017(7) -0.0104(7)
C1C 0.0215(10) 0.0244(11) 0.0242(11) -0.0031(8) -0.0053(8) -0.0103(8)
C2C 0.0193(10) 0.0232(10) 0.0161(10) -0.0003(8) -0.0037(7) -0.0092(8)
C3C 0.0120(8) 0.0190(9) 0.0147(9) -0.0008(7) -0.0015(7) -0.0044(7)
C4C 0.0233(10) 0.0238(10) 0.0165(10) -0.0002(8) -0.0067(8) -0.0101(8)
C5C 0.0207(10) 0.0234(10) 0.0178(10) 0.0029(8) -0.0023(8) -0.0081(8)
C6C 0.0169(9) 0.0169(9) 0.0130(9) -0.0016(7) -0.0003(7) -0.0069(7)
C7C 0.0304(11) 0.0220(10) 0.0197(10) -0.0008(8) -0.0068(8) -0.0100(9)
C8C 0.0428(13) 0.0220(11) 0.0235(11) 0.0052(9) -0.0034(9) -0.0111(10)
C9C 0.0355(12) 0.0202(11) 0.0358(12) -0.0033(9) 0.0094(9) -0.0142(9)
C10C 0.0227(10) 0.0264(11) 0.0327(12) -0.0101(9) 0.0020(9) -0.0135(9)
C11C 0.0177(9) 0.0232(10) 0.0226(10) -0.0033(8) -0.0020(8) -0.0073(8)

loop_
_atom_type_symbol
_atom_type_description
_atom_type_scat_dispersion_real
_atom_type_scat_dispersion_imag
_atom_type_scat_source
C C 0.0033 0.0016 'International Tables Vol C Tables 4.2.6.8 and 6.1.1.4'
H H 0.0000 0.0000 'International Tables Vol C Tables 4.2.6.8 and 6.1.1.4'
N N 0.0061 0.0033 'International Tables Vol C Tables 4.2.6.8 and 6.1.1.4'
O O 0.0106 0.0060 'International Tables Vol C Tables 4.2.6.8 and 6.1.1.4'

loop_
_geom_angle_atom_site_label_1
_geom_angle_atom_site_label_2
_geom_angle_atom_site_label_3
_geom_angle
C1A O2A H2A 122.8(10)
O4A N1A O3A 124.05(14)
O4A N1A C4A 118.28(14)
O3A N1A C4A 117.65(14)
O6A N2A O5A 123.96(14)
O6A N2A C6A 118.46(14)
O5A N2A C6A 117.57(14)
O1A C1A O2A 127.93(16)
O1A C1A C2A 117.23(15)
O2A C1A C2A 114.83(14)
C3A C2A C7A 119.90(15)
C3A C2A C1A 120.34(14)
C7A C2A C1A 119.74(15)
C4A C3A C2A 118.73(15)
C4A C3A H3A 121.1(10)
C2A C3A H3A 120.1(10)
C3A C4A C5A 123.16(16)
C3A C4A N1A 118.94(14)
C5A C4A N1A 117.88(15)
C6A C5A C4A 116.29(15)
C6A C5A H5A 121.9(9)
C4A C5A H5A 121.8(9)
C5A C6A C7A 123.04(15)
C5A C6A N2A 118.78(15)
C7A C6A N2A 118.14(15)
C6A C7A C2A 118.86(16)
C6A C7A H7A 121.1(9)
C2A C7A H7A 120.1(9)
C1B O1B H2A 116.3(14)
O3B N1B O4B 124.61(14)
O3B N1B C4B 118.17(15)
O4B N1B C4B 117.21(14)
O6B N2B O5B 124.07(14)
O6B N2B C6B 118.51(14)
O5B N2B C6B 117.39(14)
O2B C1B O1B 126.68(16)
O2B C1B C2B 121.02(15)
O1B C1B C2B 112.26(15)
C7B C2B C3B 119.94(16)
C7B C2B C1B 121.37(15)
C3B C2B C1B 118.60(15)
C4B C3B C2B 118.62(16)
C4B C3B H3B 121.6(9)
C2B C3B H3B 119.8(9)
C5B C4B C3B 122.97(16)
C5B C4B N1B 118.27(15)
C3B C4B N1B 118.75(15)
C4B C5B C6B 116.57(16)
C4B C5B H5B 121.8(10)
C6B C5B H5B 121.6(10)
C5B C6B C7B 122.78(16)
C5B C6B N2B 118.05(15)
C7B C6B N2B 119.08(15)
C6B C7B C2B 119.10(16)
C6B C7B H7B 120.1(10)
C2B C7B H7B 120.7(10)
C1C N1C C5C 121.12(16)
C1C N1C H1C 123.9(11)
C5C N1C H1C 114.9(11)
N1C C1C C2C 120.72(18)
N1C C1C H1CA 118.7(10)
C2C C1C H1CA 120.6(10)
C1C C2C C3C 120.22(17)
C1C C2C H2C 118.8(11)
C3C C2C H2C 120.8(11)
C4C C3C C2C 116.84(16)
C4C C3C C6C 120.60(16)
C2C C3C C6C 122.51(15)
C5C C4C C3C 120.72(17)
C5C C4C H4C 120.3(11)
C3C C4C H4C 118.9(11)
N1C C5C C4C 120.35(17)
N1C C5C H5C 116.9(11)
C4C C5C H5C 122.7(11)
C7C C6C C11C 118.46(16)
C7C C6C C3C 120.49(16)
C11C C6C C3C 120.95(15)
C8C C7C C6C 120.64(19)
C8C C7C H7C 117.7(10)
C6C C7C H7C 121.5(10)
C9C C8C C7C 120.22(19)
C9C C8C H8C 123.1(11)
C7C C8C H8C 116.6(11)
C8C C9C C10C 120.02(19)
C8C C9C H9C 120.9(11)
C10C C9C H9C 118.9(11)
C9C C10C C11C 120.15(19)
C9C C10C H10C 123.0(11)
C11C C10C H10C 116.9(11)
C10C C11C C6C 120.49(18)
C10C C11C H11C 118.4(11)
C6C C11C H11C 121.1(11)

loop_
_geom_bond_atom_site_label_1
_geom_bond_atom_site_label_2
_geom_bond_distance
O1A C1A 1.2439(19)
O2A C1A 1.2653(19)
O2A H2A 1.42(3)
O3A N1A 1.2309(17)
O4A N1A 1.2232(17)
O5A N2A 1.2316(17)
O6A N2A 1.2277(17)
N1A C4A 1.479(2)
N2A C6A 1.472(2)
C1A C2A 1.514(2)
C2A C3A 1.388(2)
C2A C7A 1.390(2)
C3A C4A 1.380(2)
C3A H3A 0.950(15)
C4A C5A 1.383(2)
C5A C6A 1.377(2)
C5A H5A 0.945(16)
C6A C7A 1.382(2)
C7A H7A 0.961(15)
O1B C1B 1.3047(19)
O1B H2A 1.05(3)
O2B C1B 1.2159(19)
O3B N1B 1.2205(17)
O4B N1B 1.2252(18)
O5B N2B 1.2270(17)
O6B N2B 1.2241(16)
N1B C4B 1.476(2)
N2B C6B 1.470(2)
C1B C2B 1.513(2)
C2B C7B 1.385(2)
C2B C3B 1.390(2)
C3B C4B 1.387(2)
C3B H3B 0.951(16)
C4B C5B 1.378(2)
C5B C6B 1.380(2)
C5B H5B 0.925(18)
C6B C7B 1.383(2)
C7B H7B 0.939(15)
N1C C1C 1.336(2)
N1C C5C 1.340(2)
N1C H1C 0.95(2)
C1C C2C 1.370(2)
C1C H1CA 0.959(17)
C2C C3C 1.399(2)
C2C H2C 0.955(17)
C3C C4C 1.398(2)
C3C C6C 1.480(2)
C4C C5C 1.367(2)
C4C H4C 0.926(18)
C5C H5C 0.966(17)
C6C C7C 1.394(2)
C6C C11C 1.398(2)
C7C C8C 1.382(3)
C7C H7C 0.942(16)
C8C C9C 1.379(3)
C8C H8C 1.001(19)
C9C C10C 1.380(3)
C9C H9C 0.98(2)
C10C C11C 1.384(3)
C10C H10C 0.97(2)
C11C H11C 0.967(17)

loop_
_geom_hbond_atom_site_label_D
_geom_hbond_atom_site_label_H
_geom_hbond_atom_site_label_A
_geom_hbond_distance_DH
_geom_hbond_distance_HA
_geom_hbond_distance_DA
_geom_hbond_angle_DHA
N1C H1C O1A 0.95(2) 1.73(2) 2.6689(19) 170.6(18)
O1B H2A O2A 1.05(3) 1.42(3) 2.4525(16) 166(2)
